data_8105708
loop_
_publ_author_name
'Jia, Huijuan'
'Dong, Zhen'
'Qin, Xiaoyan'
'Song, Yiying'
'Zhou, Zhibin'
'Yuan, Caixia'

_publ_section_title
;
 Crystal structure of
 (E)-5-propyl-4-((pyridin-2-ylmethylene)amino)-2,4-dihydro-3H-1,2,4-triazole-3-thione
 -- methanol (1/1), C11H13N5S
;
_journal_issue 3
_journal_name_full 'Zeitschrift f\"ur Kristallographie - New Crystal Structures'
_journal_page_first 403
_journal_page_last 405
_journal_paper_doi 10.1515/ncrs-2022-0041
_journal_volume 237
_journal_year 2022
_chemical_formula_moiety 'C11 H13 N5 S, C H4 O'
_chemical_formula_sum 'C12 H17 N5 O S'
_chemical_formula_weight 279.36
_space_group_crystal_system monoclinic
_space_group_IT_number 14
_space_group_name_Hall '-P 2ybc'
_space_group_name_H-M_alt 'P 1 21/c 1'
_atom_sites_solution_hydrogens mixed
_cell_angle_alpha 90
_cell_angle_beta 95.12(3)
_cell_angle_gamma 90
_cell_formula_units_Z 4
_cell_length_a 7.2720(14)
_cell_length_b 11.631(2)
_cell_length_c 17.031(3)
_cell_measurement_reflns_used 4494
_cell_measurement_temperature 293(2)
_cell_measurement_theta_max 0.949
_cell_measurement_theta_min 0.939
_cell_volume 1434.7(5)
_computing_cell_refinement 'Bruker SAINT'
_computing_data_collection 'Bruker APEX2'
_computing_data_reduction 'Bruker SAINT, SADABS and XPREP'
_computing_molecular_graphics 'Bruker SHELXTL'
_computing_publication_material 'Bruker SHELXTL'
_computing_structure_refinement 'SHELXL-2014/7 (Sheldrick, 2014)'
_computing_structure_solution 'SHELXS-97 (Sheldrick 2008)'
_diffrn_ambient_temperature 293(2)
_diffrn_measured_fraction_theta_full 0.990
_diffrn_measured_fraction_theta_max 0.972
_diffrn_measurement_device_type 'Bruker APEX-II CCD'
_diffrn_measurement_method '\w scans'
_diffrn_radiation_type MoK\a
_diffrn_radiation_wavelength 0.71073
_diffrn_reflns_av_R_equivalents 0.0156
_diffrn_reflns_av_unetI/netI 0.0206
_diffrn_reflns_Laue_measured_fraction_full 0.990
_diffrn_reflns_Laue_measured_fraction_max 0.972
_diffrn_reflns_limit_h_max 10
_diffrn_reflns_limit_h_min 0
_diffrn_reflns_limit_k_max 16
_diffrn_reflns_limit_k_min -16
_diffrn_reflns_limit_l_max 24
_diffrn_reflns_limit_l_min -24
_diffrn_reflns_number 7771
_diffrn_reflns_point_group_measured_fraction_full 0.990
_diffrn_reflns_point_group_measured_fraction_max 0.972
_diffrn_reflns_theta_full 25.242
_diffrn_reflns_theta_max 30.766
_diffrn_reflns_theta_min 2.812
_diffrn_source 'fine-focus sealed tube'
_exptl_absorpt_coefficient_mu 0.226
_exptl_absorpt_correction_T_max 0.748
_exptl_absorpt_correction_T_min 0.635
_exptl_absorpt_correction_type multi-scan
_exptl_absorpt_process_details SADABS
_exptl_crystal_colour yellow
_exptl_crystal_density_diffrn 1.293
_exptl_crystal_description block
_exptl_crystal_F_000 592
_exptl_crystal_size_max 0.28
_exptl_crystal_size_mid 0.26
_exptl_crystal_size_min 0.23
_refine_diff_density_max 0.338
_refine_diff_density_min -0.394
_refine_diff_density_rms 0.050
_refine_ls_extinction_coef .
_refine_ls_extinction_method none
_refine_ls_goodness_of_fit_ref 1.081
_refine_ls_hydrogen_treatment constr
_refine_ls_matrix_type full
_refine_ls_number_parameters 174
_refine_ls_number_reflns 4368
_refine_ls_number_restraints 8
_refine_ls_restrained_S_all 1.083
_refine_ls_R_factor_all 0.0367
_refine_ls_R_factor_gt 0.0353
_refine_ls_shift/su_max 0.001
_refine_ls_shift/su_mean 0.000
_refine_ls_structure_factor_coef Fsqd
_refine_ls_weighting_details 'w=1/[\s^2^(Fo^2^)+(0.0480P)^2^+0.5170P] where P=(Fo^2^+2Fc^2^)/3'
_refine_ls_weighting_scheme calc
_refine_ls_wR_factor_gt 0.0941
_refine_ls_wR_factor_ref 0.0953
_reflns_Friedel_coverage 0.000
_reflns_Friedel_fraction_full .
_reflns_Friedel_fraction_max .
_reflns_number_gt 4127
_reflns_number_total 4368
_reflns_threshold_expression 'I > 2\s(I)'
_cod_data_source_file suppl_j_ncrs-2022-0041_suppl.cif
_cod_data_source_block Y59-14-1
_cod_original_sg_symbol_H-M 'P 21/c'
_cod_database_code 8105708
_shelx_space_group_comment
;
The symmetry employed for this shelxl refinement is uniquely defined
by the following loop, which should always be used as a source of
symmetry information in preference to the above space-group names.
They are only intended as comments.
;

loop_
_space_group_symop_operation_xyz
'x, y, z'
'-x, y+1/2, -z+1/2'
'-x, -y, -z'
'x, -y-1/2, z-1/2'

loop_
_atom_site_label
_atom_site_type_symbol
_atom_site_fract_x
_atom_site_fract_y
_atom_site_fract_z
_atom_site_U_iso_or_equiv
_atom_site_adp_type
_atom_site_occupancy
_atom_site_site_symmetry_order
_atom_site_calc_flag
_atom_site_refinement_flags_posn
_atom_site_refinement_flags_adp
_atom_site_refinement_flags_occupancy
_atom_site_disorder_assembly
_atom_site_disorder_group
S1 S 0.78422(3) -0.24333(2) 0.01370(2) 0.01791(7) Uani 1 1 d D U . . .
N1 N 0.84375(11) 0.02557(7) 0.08601(4) 0.01555(15) Uani 1 1 d . . . . .
N2 N 0.75444(10) -0.00422(7) 0.01292(4) 0.01410(14) Uani 1 1 d . . . . .
N3 N 0.64332(11) 0.03174(7) -0.10979(4) 0.01610(15) Uani 1 1 d . . . . .
N4 N 0.66094(11) -0.08516(7) -0.09595(4) 0.01603(15) Uani 1 1 d . . . . .
H4 H 0.6293 -0.1362 -0.1311 0.019 Uiso 1 1 d R U . . .
N5 N 0.88942(12) -0.10133(7) 0.27665(5) 0.01809(15) Uani 1 1 d . . . . .
C1 C 0.65262(18) 0.40477(9) -0.08053(7) 0.0287(2) Uani 1 1 d . . . . .
H1A H 0.5513 0.4144 -0.0486 0.043 Uiso 1 1 calc R U . . .
H1B H 0.6294 0.4481 -0.1284 0.043 Uiso 1 1 calc R U . . .
H1C H 0.7642 0.4318 -0.0521 0.043 Uiso 1 1 calc R U . . .
C2 C 0.67312(14) 0.27784(9) -0.10033(5) 0.01984(18) Uani 1 1 d . . . . .
H2A H 0.7740 0.2684 -0.1334 0.024 Uiso 1 1 calc R U . . .
H2B H 0.5609 0.2510 -0.1297 0.024 Uiso 1 1 calc R U . . .
C3 C 0.71077(12) 0.20526(8) -0.02574(5) 0.01575(16) Uani 1 1 d . . . . .
H3A H 0.8318 0.2244 -0.0006 0.019 Uiso 1 1 calc R U . . .
H3B H 0.6201 0.2238 0.0108 0.019 Uiso 1 1 calc R U . . .
C4 C 0.70318(11) 0.07964(8) -0.04300(5) 0.01406(15) Uani 1 1 d . . . . .
C5 C 0.73196(12) -0.11172(8) -0.02254(5) 0.01472(15) Uani 1 1 d D U . . .
C6 C 0.81785(12) -0.04320(8) 0.14315(5) 0.01588(16) Uani 1 1 d . . . . .
H6 H 0.7380 -0.1054 0.1355 0.019 Uiso 1 1 calc R U . . .
C7 C 0.91716(12) -0.02152(8) 0.22116(5) 0.01482(16) Uani 1 1 d . . . . .
C8 C 1.03382(13) 0.07302(8) 0.23567(5) 0.01854(17) Uani 1 1 d . . . . .
H8 H 1.0475 0.1273 0.1965 0.022 Uiso 1 1 calc R U . . .
C9 C 1.12899(15) 0.08451(9) 0.30973(6) 0.02275(19) Uani 1 1 d . . . . .
H9 H 1.2075 0.1466 0.3211 0.027 Uiso 1 1 calc R U . . .
C10 C 1.10449(14) 0.00133(10) 0.36662(5) 0.0230(2) Uani 1 1 d . . . . .
H10 H 1.1682 0.0061 0.4164 0.028 Uiso 1 1 calc R U . . .
C11 C 0.98324(15) -0.08899(9) 0.34785(5) 0.02172(19) Uani 1 1 d . . . . .
H11 H 0.9662 -0.1436 0.3864 0.026 Uiso 1 1 calc R U . . .
O1 O 0.41055(10) 0.24531(6) 0.21332(4) 0.01865(14) Uani 1 1 d . . . . .
H1 H 0.3233 0.2881 0.2193 0.028 Uiso 1 1 d R U . . .
C12 C 0.56624(15) 0.31240(10) 0.19461(6) 0.0249(2) Uani 1 1 d . . . . .
H12A H 0.5914 0.3706 0.2341 0.037 Uiso 1 1 calc R U . . .
H12B H 0.5394 0.3481 0.1441 0.037 Uiso 1 1 calc R U . . .
H12C H 0.6721 0.2634 0.1932 0.037 Uiso 1 1 calc R U . . .

loop_
_atom_site_aniso_label
_atom_site_aniso_U_11
_atom_site_aniso_U_22
_atom_site_aniso_U_33
_atom_site_aniso_U_23
_atom_site_aniso_U_13
_atom_site_aniso_U_12
S1 0.01946(12) 0.01575(12) 0.01850(12) 0.00187(7) 0.00155(8) 0.00265(7)
N1 0.0163(3) 0.0180(3) 0.0119(3) -0.0007(3) -0.0016(2) -0.0009(3)
N2 0.0146(3) 0.0153(3) 0.0120(3) 0.0005(2) -0.0010(2) -0.0006(3)
N3 0.0176(3) 0.0159(3) 0.0144(3) 0.0004(3) -0.0006(3) 0.0003(3)
N4 0.0187(4) 0.0154(3) 0.0135(3) -0.0009(2) -0.0014(3) 0.0002(3)
N5 0.0216(4) 0.0184(3) 0.0142(3) 0.0021(3) 0.0011(3) -0.0013(3)
C1 0.0399(6) 0.0169(4) 0.0291(5) 0.0035(4) 0.0025(4) -0.0024(4)
C2 0.0248(5) 0.0176(4) 0.0168(4) 0.0025(3) 0.0000(3) -0.0016(3)
C3 0.0163(4) 0.0162(4) 0.0144(3) 0.0000(3) -0.0005(3) -0.0021(3)
C4 0.0120(4) 0.0169(4) 0.0131(3) 0.0017(3) -0.0001(3) -0.0002(3)
C5 0.0131(4) 0.0168(4) 0.0142(3) -0.0003(3) 0.0013(3) -0.0002(3)
C6 0.0155(4) 0.0182(4) 0.0138(3) -0.0006(3) 0.0003(3) -0.0016(3)
C7 0.0154(4) 0.0168(4) 0.0122(3) 0.0006(3) 0.0011(3) 0.0004(3)
C8 0.0214(4) 0.0199(4) 0.0141(4) 0.0005(3) 0.0010(3) -0.0046(3)
C9 0.0248(5) 0.0267(5) 0.0164(4) -0.0023(3) -0.0001(3) -0.0073(4)
C10 0.0250(5) 0.0301(5) 0.0132(4) -0.0004(3) -0.0021(3) -0.0018(4)
C11 0.0276(5) 0.0234(4) 0.0140(4) 0.0035(3) 0.0005(3) -0.0002(4)
O1 0.0209(3) 0.0165(3) 0.0181(3) -0.0016(2) -0.0006(2) -0.0002(2)
C12 0.0265(5) 0.0253(5) 0.0227(4) -0.0008(4) 0.0014(4) -0.0060(4)

loop_
_atom_type_symbol
_atom_type_description
_atom_type_scat_dispersion_real
_atom_type_scat_dispersion_imag
_atom_type_scat_source
C C 0.0033 0.0016 'International Tables Vol C Tables 4.2.6.8 and 6.1.1.4'
H H 0.0000 0.0000 'International Tables Vol C Tables 4.2.6.8 and 6.1.1.4'
N N 0.0061 0.0033 'International Tables Vol C Tables 4.2.6.8 and 6.1.1.4'
O O 0.0106 0.0060 'International Tables Vol C Tables 4.2.6.8 and 6.1.1.4'
S S 0.1246 0.1234 'International Tables Vol C Tables 4.2.6.8 and 6.1.1.4'

loop_
_geom_angle_atom_site_label_1
_geom_angle_atom_site_label_2
_geom_angle_atom_site_label_3
_geom_angle
_geom_angle_site_symmetry_1
_geom_angle_site_symmetry_3
C6 N1 N2 115.63(8) . .
C4 N2 C5 108.60(7) . .
C4 N2 N1 120.78(8) . .
C5 N2 N1 129.60(7) . .
C4 N3 N4 104.60(7) . .
C5 N4 N3 113.95(7) . .
C5 N4 H4 123.1 . .
N3 N4 H4 123.0 . .
C11 N5 C7 117.47(8) . .
C2 C1 H1A 109.5 . .
C2 C1 H1B 109.5 . .
H1A C1 H1B 109.5 . .
C2 C1 H1C 109.5 . .
H1A C1 H1C 109.5 . .
H1B C1 H1C 109.5 . .
C1 C2 C3 111.38(8) . .
C1 C2 H2A 109.4 . .
C3 C2 H2A 109.4 . .
C1 C2 H2B 109.4 . .
C3 C2 H2B 109.4 . .
H2A C2 H2B 108.0 . .
C4 C3 C2 112.13(7) . .
C4 C3 H3A 109.2 . .
C2 C3 H3A 109.2 . .
C4 C3 H3B 109.2 . .
C2 C3 H3B 109.2 . .
H3A C3 H3B 107.9 . .
N3 C4 N2 110.22(8) . .
N3 C4 C3 126.40(8) . .
N2 C4 C3 123.34(8) . .
N4 C5 N2 102.56(7) . .
N4 C5 S1 127.28(7) . .
N2 C5 S1 130.14(7) . .
N1 C6 C7 118.80(8) . .
N1 C6 H6 120.6 . .
C7 C6 H6 120.6 . .
N5 C7 C8 122.86(8) . .
N5 C7 C6 114.84(8) . .
C8 C7 C6 122.28(8) . .
C9 C8 C7 118.77(9) . .
C9 C8 H8 120.6 . .
C7 C8 H8 120.6 . .
C8 C9 C10 118.73(9) . .
C8 C9 H9 120.6 . .
C10 C9 H9 120.6 . .
C11 C10 C9 118.88(9) . .
C11 C10 H10 120.6 . .
C9 C10 H10 120.6 . .
N5 C11 C10 123.25(9) . .
N5 C11 H11 118.4 . .
C10 C11 H11 118.4 . .
C12 O1 H1 109.4 . .
O1 C12 H12A 109.5 . .
O1 C12 H12B 109.5 . .
H12A C12 H12B 109.5 . .
O1 C12 H12C 109.5 . .
H12A C12 H12C 109.5 . .
H12B C12 H12C 109.5 . .

loop_
_geom_bond_atom_site_label_1
_geom_bond_atom_site_label_2
_geom_bond_distance
_geom_bond_site_symmetry_2
S1 C5 1.6814(10) .
N1 C6 1.2865(12) .
N1 N2 1.3954(10) .
N2 C4 1.3906(11) .
N2 C5 1.3918(11) .
N3 C4 1.3060(11) .
N3 N4 1.3840(11) .
N4 C5 1.3453(11) .
N4 H4 0.8599 .
N5 C11 1.3450(12) .
N5 C7 1.3526(11) .
C1 C2 1.5247(15) .
C1 H1A 0.9600 .
C1 H1B 0.9600 .
C1 H1C 0.9600 .
C2 C3 1.5293(13) .
C2 H2A 0.9700 .
C2 H2B 0.9700 .
C3 C4 1.4904(13) .
C3 H3A 0.9700 .
C3 H3B 0.9700 .
C6 C7 1.4762(12) .
C6 H6 0.9300 .
C7 C8 1.3973(13) .
C8 C9 1.3899(13) .
C8 H8 0.9300 .
C9 C10 1.3919(14) .
C9 H9 0.9300 .
C10 C11 1.3902(15) .
C10 H10 0.9300 .
C11 H11 0.9300 .
O1 C12 1.4340(13) .
O1 H1 0.8200 .
C12 H12A 0.9600 .
C12 H12B 0.9600 .
C12 H12C 0.9600 .

loop_
_geom_torsion_atom_site_label_1
_geom_torsion_atom_site_label_2
_geom_torsion_atom_site_label_3
_geom_torsion_atom_site_label_4
_geom_torsion
_geom_torsion_site_symmetry_1
_geom_torsion_site_symmetry_2
_geom_torsion_site_symmetry_3
_geom_torsion_site_symmetry_4
C6 N1 N2 C4 152.07(8) . . . .
C6 N1 N2 C5 -40.86(13) . . . .
C4 N3 N4 C5 -0.64(10) . . . .
C1 C2 C3 C4 171.42(9) . . . .
N4 N3 C4 N2 -1.21(10) . . . .
N4 N3 C4 C3 -178.93(8) . . . .
C5 N2 C4 N3 2.59(10) . . . .
N1 N2 C4 N3 172.11(8) . . . .
C5 N2 C4 C3 -179.60(8) . . . .
N1 N2 C4 C3 -10.08(13) . . . .
C2 C3 C4 N3 -10.70(13) . . . .
C2 C3 C4 N2 171.86(8) . . . .
N3 N4 C5 N2 2.13(10) . . . .
N3 N4 C5 S1 -176.23(7) . . . .
C4 N2 C5 N4 -2.75(9) . . . .
N1 N2 C5 N4 -171.04(8) . . . .
C4 N2 C5 S1 175.54(7) . . . .
N1 N2 C5 S1 7.25(14) . . . .
N2 N1 C6 C7 176.17(7) . . . .
C11 N5 C7 C8 -1.72(14) . . . .
C11 N5 C7 C6 176.93(8) . . . .
N1 C6 C7 N5 -176.65(8) . . . .
N1 C6 C7 C8 2.01(14) . . . .
N5 C7 C8 C9 1.49(14) . . . .
C6 C7 C8 C9 -177.06(9) . . . .
C7 C8 C9 C10 0.03(15) . . . .
C8 C9 C10 C11 -1.20(16) . . . .
C7 N5 C11 C10 0.46(15) . . . .
C9 C10 C11 N5 0.99(16) . . . .
